data_4026128
loop_
_publ_author_name
'Shu-Chun Zhao'
'Xing-Zhong Shu'
'Ke-Gong Ji'
'An-Xi Zhou'
'Ting He'
'Xue-Yuan Liu'
'Yong-Min Liang'

_publ_section_title
;
 Pd(0)-Catalyzed [1,5]-Sigmatropic Hydrogen Shift of Propargylic Esters
 toward Substituent Naphthylamines
;
_journal_name_full 'Journal of Organic Chemistry'
_journal_page_first 1941
_journal_page_last 1944
_journal_paper_doi 10.1021/jo1024267
_journal_volume 76
_journal_year 2011
_chemical_formula_sum 'C20 H17 N O'
_chemical_formula_weight 287.35
_chemical_name_systematic
; 
 ? 
;
_space_group_IT_number 61
_symmetry_cell_setting orthorhombic
_symmetry_space_group_name_Hall '-P 2ac 2ab'
_symmetry_space_group_name_H-M 'P b c a'
_atom_sites_solution_hydrogens geom
_atom_sites_solution_primary direct
_atom_sites_solution_secondary difmap
_audit_creation_method SHELXL-97
_cell_angle_alpha 90.00
_cell_angle_beta 90.00
_cell_angle_gamma 90.00
_cell_formula_units_Z 8
_cell_length_a 12.5130(3)
_cell_length_b 12.6052(3)
_cell_length_c 19.5281(5)
_cell_measurement_reflns_used 2210
_cell_measurement_temperature 296(2)
_cell_measurement_theta_max 21.27
_cell_measurement_theta_min 2.52
_cell_volume 3080.15(13)
_computing_cell_refinement 'Bruker SAINT'
_computing_data_collection 'Bruker APEX2'
_computing_data_reduction 'Bruker SAINT'
_computing_molecular_graphics 'Bruker SHELXTL'
_computing_publication_material 'Bruker SHELXTL'
_computing_structure_refinement 'SHELXL-97 (Sheldrick, 2008)'
_computing_structure_solution 'SHELXS-97 (Sheldrick, 2008)'
_diffrn_ambient_temperature 296(2)
_diffrn_measured_fraction_theta_full 0.998
_diffrn_measured_fraction_theta_max 0.998
_diffrn_measurement_device_type 'Bruker APEX-II CCD'
_diffrn_measurement_method '\f and \w scans'
_diffrn_radiation_monochromator graphite
_diffrn_radiation_source 'fine-focus sealed tube'
_diffrn_radiation_type MoK\a
_diffrn_radiation_wavelength 0.71073
_diffrn_reflns_av_R_equivalents 0.0508
_diffrn_reflns_av_sigmaI/netI 0.0333
_diffrn_reflns_limit_h_max 13
_diffrn_reflns_limit_h_min -14
_diffrn_reflns_limit_k_max 14
_diffrn_reflns_limit_k_min -14
_diffrn_reflns_limit_l_max 22
_diffrn_reflns_limit_l_min -15
_diffrn_reflns_number 14803
_diffrn_reflns_theta_full 24.65
_diffrn_reflns_theta_max 24.65
_diffrn_reflns_theta_min 2.09
_exptl_absorpt_coefficient_mu 0.076
_exptl_absorpt_correction_T_max 0.9864
_exptl_absorpt_correction_T_min 0.9805
_exptl_absorpt_correction_type multi-scan
_exptl_absorpt_process_details SADABS
_exptl_crystal_colour coloeless
_exptl_crystal_density_diffrn 1.239
_exptl_crystal_description block
_exptl_crystal_F_000 1216
_exptl_crystal_size_max 0.26
_exptl_crystal_size_mid 0.21
_exptl_crystal_size_min 0.18
_refine_diff_density_max 0.145
_refine_diff_density_min -0.138
_refine_diff_density_rms 0.030
_refine_ls_extinction_coef 0.0031(6)
_refine_ls_extinction_expression Fc^*^=kFc[1+0.001xFc^2^\l^3^/sin(2\q)]^-1/4^
_refine_ls_extinction_method SHELXL
_refine_ls_goodness_of_fit_ref 1.023
_refine_ls_hydrogen_treatment constr
_refine_ls_matrix_type full
_refine_ls_number_parameters 200
_refine_ls_number_reflns 2603
_refine_ls_number_restraints 0
_refine_ls_restrained_S_all 1.023
_refine_ls_R_factor_all 0.0673
_refine_ls_R_factor_gt 0.0390
_refine_ls_shift/su_max 0.000
_refine_ls_shift/su_mean 0.000
_refine_ls_structure_factor_coef Fsqd
_refine_ls_weighting_details 'calc w=1/[\s^2^(Fo^2^)+(0.0470P)^2^+0.3037P] where P=(Fo^2^+2Fc^2^)/3'
_refine_ls_weighting_scheme calc
_refine_ls_wR_factor_gt 0.0892
_refine_ls_wR_factor_ref 0.1031
_reflns_number_gt 1777
_reflns_number_total 2603
_reflns_threshold_expression >2sigma(I)
_cod_data_source_file jo1024267_si_001.cif
_cod_data_source_block pbca
_cod_database_code 4026128

loop_
_symmetry_equiv_pos_as_xyz
'x, y, z'
'-x+1/2, -y, z+1/2'
'-x, y+1/2, -z+1/2'
'x+1/2, -y+1/2, -z'
'-x, -y, -z'
'x-1/2, y, -z-1/2'
'x, -y-1/2, z-1/2'
'-x-1/2, y-1/2, z'

loop_
_atom_site_label
_atom_site_type_symbol
_atom_site_fract_x
_atom_site_fract_y
_atom_site_fract_z
_atom_site_U_iso_or_equiv
_atom_site_adp_type
_atom_site_occupancy
_atom_site_symmetry_multiplicity
_atom_site_calc_flag
_atom_site_refinement_flags
C1 C 0.00596(13) 0.71148(13) 0.39200(8) 0.0384(4) Uani 1 1 d .
C2 C 0.07066(14) 0.74477(13) 0.33883(8) 0.0405(4) Uani 1 1 d .
C3 C 0.05163(15) 0.70159(14) 0.27297(9) 0.0512(5) Uani 1 1 d .
H3 H 0.0952 0.7220 0.2367 0.061 Uiso 1 1 calc R
C4 C -0.02823(16) 0.63152(15) 0.26137(9) 0.0538(5) Uani 1 1 d .
H4 H -0.0382 0.6048 0.2174 0.065 Uiso 1 1 calc R
C5 C -0.09656(15) 0.59816(14) 0.31446(9) 0.0474(5) Uani 1 1 d .
C6 C -0.18091(16) 0.52597(15) 0.30373(10) 0.0596(5) Uani 1 1 d .
H6 H -0.1936 0.5002 0.2598 0.072 Uiso 1 1 calc R
C7 C -0.24400(17) 0.49333(16) 0.35613(11) 0.0636(6) Uani 1 1 d .
H7 H -0.2993 0.4456 0.3481 0.076 Uiso 1 1 calc R
C8 C -0.22557(15) 0.53175(15) 0.42225(10) 0.0559(5) Uani 1 1 d .
H8 H -0.2689 0.5091 0.4581 0.067 Uiso 1 1 calc R
C9 C -0.14552(14) 0.60164(14) 0.43498(9) 0.0477(5) Uani 1 1 d .
H9 H -0.1344 0.6256 0.4795 0.057 Uiso 1 1 calc R
C10 C -0.07875(13) 0.63863(13) 0.38161(8) 0.0403(4) Uani 1 1 d .
C11 C -0.02868(15) 0.81513(14) 0.49659(9) 0.0473(5) Uani 1 1 d .
C12 C 0.01780(16) 0.82287(16) 0.56689(9) 0.0613(6) Uani 1 1 d .
H12A H -0.0377 0.8164 0.6013 0.074 Uiso 1 1 calc R
H12B H 0.0539 0.8903 0.5730 0.074 Uiso 1 1 calc R
C13 C 0.09605(16) 0.73221(16) 0.57239(9) 0.0618(6) Uani 1 1 d .
H13A H 0.0660 0.6746 0.5992 0.074 Uiso 1 1 calc R
H13B H 0.1619 0.7554 0.5938 0.074 Uiso 1 1 calc R
C14 C 0.11618(16) 0.69709(16) 0.49922(9) 0.0600(5) Uani 1 1 d .
H14A H 0.1844 0.7234 0.4828 0.072 Uiso 1 1 calc R
H14B H 0.1156 0.6203 0.4957 0.072 Uiso 1 1 calc R
C15 C 0.15956(14) 0.82122(13) 0.34794(8) 0.0411(4) Uani 1 1 d .
C16 C 0.25919(15) 0.80043(15) 0.32004(9) 0.0511(5) Uani 1 1 d .
H16 H 0.2703 0.7376 0.2961 0.061 Uiso 1 1 calc R
C17 C 0.34210(16) 0.87179(16) 0.32732(10) 0.0593(5) Uani 1 1 d .
H17 H 0.4085 0.8568 0.3082 0.071 Uiso 1 1 calc R
C18 C 0.32705(17) 0.96496(16) 0.36270(10) 0.0588(5) Uani 1 1 d .
H18 H 0.3832 1.0126 0.3681 0.071 Uiso 1 1 calc R
C19 C 0.22855(16) 0.98707(15) 0.39001(9) 0.0548(5) Uani 1 1 d .
H19 H 0.2179 1.0502 0.4136 0.066 Uiso 1 1 calc R
C20 C 0.14537(15) 0.91646(13) 0.38270(9) 0.0476(5) Uani 1 1 d .
H20 H 0.0789 0.9327 0.4012 0.057 Uiso 1 1 calc R
N1 N 0.02848(10) 0.74324(10) 0.46078(6) 0.0386(3) Uani 1 1 d .
O1 O -0.10411(12) 0.86488(12) 0.47393(7) 0.0786(5) Uani 1 1 d .

loop_
_atom_site_aniso_label
_atom_site_aniso_U_11
_atom_site_aniso_U_22
_atom_site_aniso_U_33
_atom_site_aniso_U_23
_atom_site_aniso_U_13
_atom_site_aniso_U_12
C1 0.0412(10) 0.0389(9) 0.0352(10) -0.0017(7) -0.0015(7) 0.0078(8)
C2 0.0435(10) 0.0403(10) 0.0379(10) 0.0021(8) 0.0003(8) 0.0029(8)
C3 0.0614(13) 0.0573(12) 0.0349(11) 0.0038(8) 0.0042(9) -0.0048(10)
C4 0.0686(14) 0.0605(12) 0.0325(10) -0.0019(8) -0.0052(9) -0.0051(11)
C5 0.0526(12) 0.0475(10) 0.0420(11) 0.0044(8) -0.0094(9) -0.0011(9)
C6 0.0659(14) 0.0622(13) 0.0508(12) -0.0009(10) -0.0144(10) -0.0114(11)
C7 0.0592(14) 0.0609(13) 0.0708(14) 0.0058(11) -0.0100(11) -0.0158(11)
C8 0.0500(13) 0.0608(12) 0.0569(13) 0.0099(10) 0.0015(9) -0.0068(10)
C9 0.0471(12) 0.0520(11) 0.0441(11) 0.0039(9) 0.0003(8) 0.0007(9)
C10 0.0418(10) 0.0409(10) 0.0382(10) 0.0041(8) -0.0026(8) 0.0048(8)
C11 0.0493(12) 0.0491(10) 0.0435(11) -0.0034(8) 0.0038(9) 0.0068(9)
C12 0.0664(14) 0.0723(14) 0.0453(12) -0.0138(10) 0.0027(10) 0.0063(11)
C13 0.0681(14) 0.0767(14) 0.0406(11) -0.0008(10) -0.0065(9) 0.0076(11)
C14 0.0616(13) 0.0737(13) 0.0448(11) -0.0025(10) -0.0108(9) 0.0242(11)
C15 0.0458(11) 0.0418(10) 0.0357(9) 0.0045(8) 0.0015(8) 0.0019(8)
C16 0.0518(12) 0.0482(11) 0.0532(12) 0.0003(8) 0.0061(9) 0.0043(10)
C17 0.0455(12) 0.0667(14) 0.0656(14) 0.0063(11) 0.0046(9) -0.0005(10)
C18 0.0568(14) 0.0607(13) 0.0589(13) 0.0053(10) -0.0062(10) -0.0134(11)
C19 0.0696(15) 0.0466(11) 0.0481(11) -0.0008(9) -0.0022(10) -0.0050(10)
C20 0.0532(12) 0.0458(11) 0.0439(11) 0.0023(8) 0.0047(8) 0.0011(9)
N1 0.0396(8) 0.0437(8) 0.0325(8) -0.0015(6) -0.0003(6) 0.0075(7)
O1 0.0776(11) 0.0882(11) 0.0700(10) -0.0136(8) -0.0066(8) 0.0451(9)

loop_
_atom_type_symbol
_atom_type_description
_atom_type_scat_dispersion_real
_atom_type_scat_dispersion_imag
_atom_type_scat_source
C C 0.0033 0.0016 'International Tables Vol C Tables 4.2.6.8 and 6.1.1.4'
H H 0.0000 0.0000 'International Tables Vol C Tables 4.2.6.8 and 6.1.1.4'
N N 0.0061 0.0033 'International Tables Vol C Tables 4.2.6.8 and 6.1.1.4'
O O 0.0106 0.0060 'International Tables Vol C Tables 4.2.6.8 and 6.1.1.4'

loop_
_geom_angle_atom_site_label_1
_geom_angle_atom_site_label_2
_geom_angle_atom_site_label_3
_geom_angle
C2 C1 C10 121.83(15)
C2 C1 N1 120.36(15)
C10 C1 N1 117.62(14)
C1 C2 C3 117.84(16)
C1 C2 C15 123.15(15)
C3 C2 C15 119.00(15)
C4 C3 C2 121.81(16)
C4 C3 H3 119.1
C2 C3 H3 119.1
C3 C4 C5 121.35(17)
C3 C4 H4 119.3
C5 C4 H4 119.3
C4 C5 C6 122.56(17)
C4 C5 C10 118.40(17)
C6 C5 C10 119.04(16)
C7 C6 C5 121.30(18)
C7 C6 H6 119.4
C5 C6 H6 119.4
C6 C7 C8 119.72(19)
C6 C7 H7 120.1
C8 C7 H7 120.1
C9 C8 C7 121.05(18)
C9 C8 H8 119.5
C7 C8 H8 119.5
C8 C9 C10 120.99(17)
C8 C9 H9 119.5
C10 C9 H9 119.5
C9 C10 C1 123.35(15)
C9 C10 C5 117.88(16)
C1 C10 C5 118.75(15)
O1 C11 N1 124.67(17)
O1 C11 C12 127.05(16)
N1 C11 C12 108.27(15)
C11 C12 C13 105.58(15)
C11 C12 H12A 110.6
C13 C12 H12A 110.6
C11 C12 H12B 110.6
C13 C12 H12B 110.6
H12A C12 H12B 108.8
C12 C13 C14 105.18(15)
C12 C13 H13A 110.7
C14 C13 H13A 110.7
C12 C13 H13B 110.7
C14 C13 H13B 110.7
H13A C13 H13B 108.8
N1 C14 C13 104.16(15)
N1 C14 H14A 110.9
C13 C14 H14A 110.9
N1 C14 H14B 110.9
C13 C14 H14B 110.9
H14A C14 H14B 108.9
C16 C15 C20 118.04(16)
C16 C15 C2 120.34(15)
C20 C15 C2 121.60(15)
C17 C16 C15 120.83(17)
C17 C16 H16 119.6
C15 C16 H16 119.6
C18 C17 C16 120.34(19)
C18 C17 H17 119.8
C16 C17 H17 119.8
C19 C18 C17 119.46(19)
C19 C18 H18 120.3
C17 C18 H18 120.3
C18 C19 C20 120.51(18)
C18 C19 H19 119.7
C20 C19 H19 119.7
C19 C20 C15 120.81(17)
C19 C20 H20 119.6
C15 C20 H20 119.6
C11 N1 C1 124.77(14)
C11 N1 C14 113.70(14)
C1 N1 C14 121.51(13)

loop_
_geom_bond_atom_site_label_1
_geom_bond_atom_site_label_2
_geom_bond_distance
C1 C2 1.382(2)
C1 C10 1.417(2)
C1 N1 1.430(2)
C2 C3 1.417(2)
C2 C15 1.482(2)
C3 C4 1.353(2)
C3 H3 0.9300
C4 C5 1.408(2)
C4 H4 0.9300
C5 C6 1.409(3)
C5 C10 1.425(2)
C6 C7 1.356(3)
C6 H6 0.9300
C7 C8 1.398(3)
C7 H7 0.9300
C8 C9 1.357(3)
C8 H8 0.9300
C9 C10 1.415(2)
C9 H9 0.9300
C11 O1 1.217(2)
C11 N1 1.350(2)
C11 C12 1.494(3)
C12 C13 1.509(3)
C12 H12A 0.9700
C12 H12B 0.9700
C13 C14 1.517(2)
C13 H13A 0.9700
C13 H13B 0.9700
C14 N1 1.451(2)
C14 H14A 0.9700
C14 H14B 0.9700
C15 C16 1.386(2)
C15 C20 1.391(2)
C16 C17 1.380(3)
C16 H16 0.9300
C17 C18 1.376(3)
C17 H17 0.9300
C18 C19 1.372(3)
C18 H18 0.9300
C19 C20 1.377(2)
C19 H19 0.9300
C20 H20 0.9300

loop_
_geom_torsion_atom_site_label_1
_geom_torsion_atom_site_label_2
_geom_torsion_atom_site_label_3
_geom_torsion_atom_site_label_4
_geom_torsion
C10 C1 C2 C3 -1.6(2)
N1 C1 C2 C3 173.19(14)
C10 C1 C2 C15 179.72(15)
N1 C1 C2 C15 -5.5(2)
C1 C2 C3 C4 1.2(3)
C15 C2 C3 C4 -179.98(16)
C2 C3 C4 C5 0.1(3)
C3 C4 C5 C6 179.46(18)
C3 C4 C5 C10 -1.0(3)
C4 C5 C6 C7 178.48(18)
C10 C5 C6 C7 -1.0(3)
C5 C6 C7 C8 0.1(3)
C6 C7 C8 C9 0.2(3)
C7 C8 C9 C10 0.6(3)
C8 C9 C10 C1 -179.97(16)
C8 C9 C10 C5 -1.5(3)
C2 C1 C10 C9 179.03(16)
N1 C1 C10 C9 4.1(2)
C2 C1 C10 C5 0.6(2)
N1 C1 C10 C5 -174.29(14)
C4 C5 C10 C9 -177.80(16)
C6 C5 C10 C9 1.7(2)
C4 C5 C10 C1 0.7(2)
C6 C5 C10 C1 -179.78(16)
O1 C11 C12 C13 170.4(2)
N1 C11 C12 C13 -10.3(2)
C11 C12 C13 C14 16.8(2)
C12 C13 C14 N1 -16.9(2)
C1 C2 C15 C16 132.59(18)
C3 C2 C15 C16 -46.1(2)
C1 C2 C15 C20 -49.2(2)
C3 C2 C15 C20 132.10(17)
C20 C15 C16 C17 0.7(3)
C2 C15 C16 C17 179.02(16)
C15 C16 C17 C18 0.2(3)
C16 C17 C18 C19 -0.8(3)
C17 C18 C19 C20 0.5(3)
C18 C19 C20 C15 0.4(3)
C16 C15 C20 C19 -1.0(2)
C2 C15 C20 C19 -179.27(15)
O1 C11 N1 C1 -2.9(3)
C12 C11 N1 C1 177.82(15)
O1 C11 N1 C14 178.47(19)
C12 C11 N1 C14 -0.8(2)
C2 C1 N1 C11 107.03(19)
C10 C1 N1 C11 -78.0(2)
C2 C1 N1 C14 -74.5(2)
C10 C1 N1 C14 100.50(19)
C13 C14 N1 C11 11.4(2)
C13 C14 N1 C1 -167.21(15)

loop_
_cod_related_entry_id
_cod_related_entry_database
_cod_related_entry_code
1 ChemSpider 30659354
